data_4127700
loop_
_publ_author_name
'Lengyel, Jeff'
'Wang, Xiaoping'
'Choi, Eun Sang'
'Besara, Tiglet'
'Sch\"onemann, Rico'
'Ramakrishna, Sanath Kumar'
'Holleman, Jade'
'Blockmon, Avery L.'
'Hughey, Kendall D.'
'Liu, Tianhan'
'Hudis, Jacob'
'Beery, Drake'
'Balicas, Luis'
'McGill, Stephen A.'
'Hanson, Kenneth'
'Musfeldt, Janice L.'
'Siegrist, Theo'
'Dalal, Naresh S.'
'Shatruk, Michael'

_publ_section_title
;
 Antiferroelectric Phase Transition in a Proton-Transfer Salt of Squaric
 Acid and 2,3-Dimethylpyrazine.
;
_journal_issue 41
_journal_name_full 'Journal of the American Chemical Society'
_journal_page_first 16279
_journal_page_last 16287
_journal_paper_doi 10.1021/jacs.9b04473
_journal_volume 141
_journal_year 2019
_chemical_formula_moiety 'C4 H3 O5, C6 H9 N2'
_chemical_formula_sum 'C10 H12 N2 O5'
_chemical_formula_weight 240.22
_space_group_crystal_system triclinic
_space_group_IT_number 2
_space_group_name_Hall '-P 1'
_space_group_name_H-M_alt 'P -1'
_symmetry_space_group_name_Hall '-P 1'
_symmetry_space_group_name_H-M 'P -1'
_atom_sites_solution_hydrogens difmap
_audit_creation_date 2018-11-23
_audit_creation_method
;
Olex2 1.2
(compiled 2018.05.29 svn.r3508 for OlexSys, GUI svn.r5506)
;
_cell_angle_alpha 76.398(5)
_cell_angle_beta 89.550(6)
_cell_angle_gamma 80.515(6)
_cell_formula_units_Z 2
_cell_length_a 6.721(4)
_cell_length_b 7.967(4)
_cell_length_c 10.750(6)
_cell_measurement_reflns_used 17498
_cell_measurement_temperature 230
_cell_measurement_theta_max 78.553
_cell_measurement_theta_min 7.461
_cell_volume 551.5(5)
_computing_cell_refinement Mantidplot
_computing_data_collection 'SNS PyDas'
_computing_data_reduction Mantidplot
_computing_molecular_graphics 'Olex2 (Dolomanov et al., 2009)'
_computing_publication_material 'Olex2 (Dolomanov et al., 2009)'
_computing_structure_refinement 'ShelXL (Sheldrick, 2015)'
_diffrn_ambient_temperature 230
_diffrn_measured_fraction_theta_full 0.755
_diffrn_measured_fraction_theta_max 0.307
_diffrn_measurement_device_type TOPAZ
_diffrn_measurement_method 'time-of-flight Laue'
_diffrn_radiation_type neutrons
_diffrn_radiation_wavelength 0.6
_diffrn_radiation_wavelength_details 'Based on neutron time of flight'
_diffrn_reflns_av_R_equivalents 0.1138
_diffrn_reflns_av_unetI/netI 0.0947
_diffrn_reflns_Laue_measured_fraction_full 0.755
_diffrn_reflns_Laue_measured_fraction_max 0.307
_diffrn_reflns_limit_h_max 11
_diffrn_reflns_limit_h_min -11
_diffrn_reflns_limit_k_max 15
_diffrn_reflns_limit_k_min -12
_diffrn_reflns_limit_l_max 19
_diffrn_reflns_limit_l_min -19
_diffrn_reflns_number 5223
_diffrn_reflns_point_group_measured_fraction_full 0.755
_diffrn_reflns_point_group_measured_fraction_max 0.307
_diffrn_reflns_theta_full 21.100
_diffrn_reflns_theta_max 78.550
_diffrn_reflns_theta_min 7.464
_diffrn_source 'The ORNL Spallation Neutron Scource'
_exptl_absorpt_coefficient_mu 0.2175
_exptl_absorpt_correction_T_max 0.7257
_exptl_absorpt_correction_T_min 0.4307
_exptl_absorpt_correction_type sphere
_exptl_absorpt_process_details
;
C. W. Dwiggins, Jr., Acta Cryst. A31, 395 (1975).
;
_exptl_crystal_colour 'clear yellow'
_exptl_crystal_colour_lustre clear
_exptl_crystal_colour_primary yellow
_exptl_crystal_density_diffrn 1.446
_exptl_crystal_description block
_exptl_crystal_F_000 252
_exptl_crystal_size_max 3.6
_exptl_crystal_size_mid 1.35
_exptl_crystal_size_min 0.85
_refine_diff_density_max 1.017
_refine_diff_density_min -0.884
_refine_diff_density_rms 0.208
_refine_ls_extinction_coef 0.057(10)
_refine_ls_extinction_expression Fc^*^=kFc[1+0.001xFc^2^\l^3^/sin(2\q)]^-1/4^
_refine_ls_extinction_method 'SHELXL-2014/7 (Sheldrick 2014'
_refine_ls_goodness_of_fit_ref 1.169
_refine_ls_hydrogen_treatment refall
_refine_ls_matrix_type full
_refine_ls_number_parameters 297
_refine_ls_number_reflns 2796
_refine_ls_number_restraints 0
_refine_ls_restrained_S_all 1.169
_refine_ls_R_factor_all 0.0788
_refine_ls_R_factor_gt 0.0780
_refine_ls_shift/su_max 0.000
_refine_ls_shift/su_mean 0.000
_refine_ls_structure_factor_coef Fsqd
_refine_ls_weighting_details 'w=1/[\s^2^(Fo^2^)+(0.0792P)^2^+1.9533P] where P=(Fo^2^+2Fc^2^)/3'
_refine_ls_weighting_scheme calc
_refine_ls_wR_factor_gt 0.1789
_refine_ls_wR_factor_ref 0.1793
_reflns_Friedel_coverage 0.000
_reflns_number_gt 2785
_reflns_number_total 2796
_reflns_threshold_expression 'I > 2\s(I)'
_cod_data_source_file ja9b04473_si_005.cif
_cod_data_source_block 230k
_cod_database_code 4127700
_shelx_shelxl_version_number 2014/7
_shelx_space_group_comment
;
The symmetry employed for this shelxl refinement is uniquely defined
by the following loop, which should always be used as a source of
symmetry information in preference to the above space-group names.
They are only intended as comments.
;
_exptl_absorpt_special_details
;
Neutron linear absorption coefficient is wavelength dependent.
For each peak, the absorption coefficient mu is calculated as:
          mu = 1.2957 + 1.5810/1.7982 * wavelength  [cm^-1^]
where 
 1.2957 cm^-1 is the absorption coefficient for total scattering;
 1.5810 cm^-1 is the absorption coefficient for true absorption at 1.7982 A.
 
The value of 0.2175 (mm^-1^) shown in _exptl_absorpt_coefficient_mu 
is the sample absorption coefficient for neutron wavelength at 1.0 \%A.
;
_diffrn_reflns_min_d_angs 0.500
_olex2_refinement_description
;
1. Others
 Sof(H8BA)=Sof(H8BB)=Sof(H8BC)=1-FVAR(1)
 Sof(H8AA)=Sof(H8AB)=Sof(H8AC)=FVAR(1)
 Fixed Sof: H5B(0.5)
;
_olex2_submission_special_instructions 'No special instructions were received'

loop_
_space_group_symop_operation_xyz
'x, y, z'
'-x, -y, -z'

loop_
_atom_site_label
_atom_site_type_symbol
_atom_site_fract_x
_atom_site_fract_y
_atom_site_fract_z
_atom_site_U_iso_or_equiv
_atom_site_adp_type
_atom_site_occupancy
_atom_site_site_symmetry_order
_atom_site_calc_flag
_atom_site_refinement_flags_posn
_atom_site_refinement_flags_adp
_atom_site_refinement_flags_occupancy
_atom_site_disorder_assembly
_atom_site_disorder_group
O1 O 0.7189(5) 0.3747(3) 0.4879(2) 0.0382(5) Uani 1 1 d . . . . .
O2 O 0.6333(5) 0.7602(3) 0.3006(2) 0.0410(6) Uani 1 1 d . . . . .
H2 H 0.6163(10) 0.8925(12) 0.1800(10) 0.081(2) Uani 1 1 d . . . A 4
O3 O 0.5248(5) 0.6028(3) 0.0671(2) 0.0408(6) Uani 1 1 d . . . . .
H3 H 0.5000 0.5000 0.0000 0.066(2) Uani 1 2 d S T P . .
O4 O 0.6182(5) 0.2065(3) 0.2561(2) 0.0405(6) Uani 1 1 d . . . . .
O5 O 0.6141(5) 0.9986(4) 0.0947(3) 0.0451(6) Uani 1 1 d . . . . .
H5A H 0.5944(9) 1.1065(7) 0.1262(6) 0.0540(11) Uani 1 1 d . . . . .
H5B H 0.5262(16) 0.9988(14) 0.0291(8) 0.046(2) Uani 0.5 1 d . . . A .
C1 C 0.6648(3) 0.4337(2) 0.37366(17) 0.0290(4) Uani 1 1 d . . . . .
C2 C 0.6249(3) 0.6079(3) 0.28813(18) 0.0304(4) Uani 1 1 d . . . . .
C3 C 0.5774(3) 0.5339(2) 0.18374(17) 0.0291(4) Uani 1 1 d . . . . .
C4 C 0.6173(3) 0.3565(2) 0.26671(17) 0.0289(4) Uani 1 1 d . . . . .
N1 N 0.2193(2) 0.96468(19) 0.40601(13) 0.0312(3) Uani 1 1 d . . . . .
H1 H 0.2525(8) 0.8254(6) 0.4543(4) 0.0466(10) Uani 1 1 d . . . . .
N2 N 0.1300(3) 1.3098(2) 0.28686(17) 0.0410(4) Uani 1 1 d . . . . .
C5 C 0.1562(3) 1.0080(3) 0.28357(18) 0.0300(4) Uani 1 1 d . . . . .
C6 C 0.1313(4) 0.8654(3) 0.2197(2) 0.0392(5) Uani 1 1 d . . . . .
H6A H 0.1665(16) 0.7393(9) 0.2837(7) 0.086(2) Uani 1 1 d . . . . .
H6B H -0.0198(11) 0.8814(12) 0.1852(10) 0.089(3) Uani 1 1 d . . . . .
H6C H 0.2227(13) 0.8684(12) 0.1375(7) 0.081(2) Uani 1 1 d . . . . .
C7 C 0.1117(3) 1.1884(3) 0.22328(19) 0.0332(4) Uani 1 1 d . . . . .
C8 C 0.0456(5) 1.2475(4) 0.0860(2) 0.0459(6) Uani 1 1 d . . . . .
H8AA H -0.097(5) 1.252(9) 0.069(3) 0.084(13) Uani 0.40(6) 1 d . . . B 1
H8AB H 0.064(9) 1.376(4) 0.049(2) 0.078(11) Uani 0.40(6) 1 d . . . B 1
H8AC H 0.135(8) 1.172(6) 0.030(2) 0.112(18) Uani 0.40(6) 1 d . . . B 1
H8BA H -0.064(5) 1.168(4) 0.0646(19) 0.079(7) Uani 0.60(6) 1 d . . . B 2
H8BB H -0.046(6) 1.381(3) 0.072(2) 0.096(8) Uani 0.60(6) 1 d . . . B 2
H8BC H 0.159(3) 1.254(6) 0.0241(18) 0.103(12) Uani 0.60(6) 1 d . . . B 2
C9 C 0.1933(4) 1.2591(3) 0.4092(2) 0.0395(5) Uani 1 1 d . . . . .
H9 H 0.2081(11) 1.3580(8) 0.4622(6) 0.0654(15) Uani 1 1 d . . . . .
C10 C 0.2413(3) 1.0848(3) 0.4717(2) 0.0342(4) Uani 1 1 d . . . . .
H10 H 0.2973(9) 1.0343(9) 0.5717(5) 0.0587(13) Uani 1 1 d . . . . .

loop_
_atom_site_aniso_label
_atom_site_aniso_U_11
_atom_site_aniso_U_22
_atom_site_aniso_U_33
_atom_site_aniso_U_23
_atom_site_aniso_U_13
_atom_site_aniso_U_12
O1 0.0614(15) 0.0273(10) 0.0237(9) -0.0038(8) -0.0089(9) -0.0041(10)
O2 0.0695(17) 0.0255(9) 0.0292(10) -0.0064(8) -0.0118(10) -0.0110(10)
H2 0.062(4) 0.089(6) 0.118(7) -0.072(6) 0.001(4) -0.018(3)
O3 0.0712(17) 0.0286(10) 0.0219(9) -0.0022(8) -0.0099(9) -0.0111(11)
H3 0.067(5) 0.055(4) 0.058(4) 0.020(4) -0.003(3) -0.008(4)
O4 0.0680(17) 0.0236(9) 0.0311(11) -0.0078(8) -0.0043(10) -0.0088(10)
O5 0.0629(18) 0.0313(12) 0.0439(15) -0.0125(11) -0.0046(13) -0.0107(12)
H5A 0.068(3) 0.037(2) 0.060(3) -0.016(2) 0.001(2) -0.012(2)
H5B 0.057(6) 0.048(5) 0.032(5) -0.005(4) -0.004(4) -0.010(4)
C1 0.0406(10) 0.0214(7) 0.0236(7) -0.0042(6) -0.0043(6) -0.0025(7)
C2 0.0445(10) 0.0226(7) 0.0238(7) -0.0043(6) -0.0058(6) -0.0056(7)
C3 0.0426(10) 0.0225(7) 0.0216(7) -0.0039(6) -0.0047(6) -0.0052(7)
C4 0.0411(10) 0.0210(7) 0.0239(7) -0.0045(6) -0.0015(6) -0.0047(7)
N1 0.0354(7) 0.0295(6) 0.0260(6) -0.0022(5) -0.0031(5) -0.0037(5)
H1 0.060(3) 0.040(2) 0.036(2) -0.0030(16) -0.0055(17) -0.0052(19)
N2 0.0475(9) 0.0301(7) 0.0423(8) -0.0041(6) -0.0035(6) -0.0038(6)
C5 0.0325(9) 0.0312(9) 0.0258(8) -0.0055(6) -0.0016(6) -0.0053(7)
C6 0.0461(12) 0.0383(11) 0.0342(10) -0.0100(8) -0.0059(8) -0.0078(9)
H6A 0.154(8) 0.042(3) 0.058(3) -0.006(2) -0.022(4) -0.012(4)
H6B 0.055(3) 0.096(6) 0.131(7) -0.059(5) -0.024(4) -0.011(3)
H6C 0.098(5) 0.095(5) 0.070(4) -0.045(4) 0.032(4) -0.036(4)
C7 0.0351(9) 0.0316(9) 0.0290(8) -0.0015(7) -0.0024(7) -0.0023(7)
C8 0.0546(16) 0.0462(14) 0.0285(10) 0.0038(9) -0.0037(10) -0.0020(11)
H8AA 0.066(12) 0.11(3) 0.051(10) 0.016(17) -0.008(8) 0.001(18)
H8AB 0.12(3) 0.057(12) 0.039(8) 0.011(7) 0.002(11) -0.003(15)
H8AC 0.16(4) 0.11(2) 0.022(7) -0.005(10) 0.008(11) 0.07(2)
H8BA 0.098(15) 0.083(12) 0.055(7) 0.005(8) -0.037(9) -0.038(11)
H8BB 0.115(18) 0.077(11) 0.058(8) 0.015(8) 0.002(10) 0.047(12)
H8BC 0.053(8) 0.17(3) 0.055(8) 0.018(12) 0.021(6) -0.011(12)
C9 0.0472(12) 0.0319(10) 0.0403(11) -0.0113(8) -0.0029(9) -0.0052(9)
H9 0.089(4) 0.050(3) 0.062(3) -0.024(3) -0.007(3) -0.011(3)
C10 0.0380(10) 0.0344(10) 0.0295(8) -0.0074(7) -0.0041(7) -0.0039(8)
H10 0.068(3) 0.070(4) 0.034(2) -0.012(2) -0.016(2) -0.003(3)

loop_
_atom_type_symbol
_atom_type_description
_atom_type_scat_dispersion_real
_atom_type_scat_dispersion_imag
_atom_type_scat_source
C C 0.0020 0.0011 'Neutron Data Booklet, ILL Grenoble, France (2003) ISBN 0-9704143-7-4'
H H 0.0000 0.0000 'Neutron Data Booklet, ILL Grenoble, France (2003) ISBN 0-9704143-7-4'
N N 0.0041 0.0022 'Neutron Data Booklet, ILL Grenoble, France (2003) ISBN 0-9704143-7-4'
O O 0.0076 0.0042 'Neutron Data Booklet, ILL Grenoble, France (2003) ISBN 0-9704143-7-4'

loop_
_geom_angle_atom_site_label_1
_geom_angle_atom_site_label_2
_geom_angle_atom_site_label_3
_geom_angle
_geom_angle_site_symmetry_1
C2 O2 H2 114.0(3) .
O5 H2 O2 173.8(5) .
H3 O3 C3 116.2(2) .
O3 H3 O3 180.00(19) 2_665
H5A O5 H2 105.2(5) .
H5B O5 H2 115.8(8) .
H5B O5 H5A 115.1(8) .
O1 C1 C2 134.97(19) .
O1 C1 C4 135.2(2) .
C2 C1 C4 89.84(15) .
O2 C2 C1 134.35(19) .
O2 C2 C3 135.1(2) .
C3 C2 C1 90.52(15) .
O3 C3 C2 132.3(2) .
O3 C3 C4 136.61(19) .
C2 C3 C4 91.06(15) .
O4 C4 C1 134.1(2) .
O4 C4 C3 137.3(2) .
C3 C4 C1 88.57(14) .
H1 N1 C5 118.1(3) .
H1 N1 C10 119.3(3) .
C5 N1 C10 122.54(17) .
C7 N2 C9 118.97(18) .
N1 C5 C6 118.64(18) .
N1 C5 C7 117.34(18) .
C7 C5 C6 124.00(18) .
H6A C6 C5 111.7(4) .
H6A C6 H6C 109.1(8) .
H6B C6 C5 110.4(5) .
H6B C6 H6A 107.9(8) .
H6B C6 H6C 105.7(8) .
H6C C6 C5 111.8(4) .
N2 C7 C5 121.18(18) .
N2 C7 C8 118.1(2) .
C5 C7 C8 120.7(2) .
H8AA C8 C7 115.4(16) .
H8AA C8 H8AB 102(3) .
H8AA C8 H8AC 111(3) .
H8AB C8 C7 110.9(13) .
H8AB C8 H8AC 106(3) .
H8AC C8 C7 110.9(15) .
H8BA C8 C7 110.0(10) .
H8BA C8 H8BB 103.2(19) .
H8BB C8 C7 107.3(11) .
H8BC C8 C7 114.8(12) .
H8BC C8 H8BA 113(2) .
H8BC C8 H8BB 108(2) .
N2 C9 C10 122.0(2) .
H9 C9 N2 119.4(4) .
H9 C9 C10 118.6(4) .
N1 C10 C9 117.95(19) .
H10 C10 N1 116.4(4) .
H10 C10 C9 125.7(4) .

loop_
_geom_bond_atom_site_label_1
_geom_bond_atom_site_label_2
_geom_bond_distance
_geom_bond_site_symmetry_2
O1 C1 1.241(3) .
O2 H2 1.457(12) .
O2 C2 1.262(3) .
H2 O5 1.089(13) .
O3 H3 1.243(2) .
O3 C3 1.272(3) .
H3 O3 1.243(2) 2_665
O4 C4 1.226(3) .
O5 H2 1.089(13) .
O5 H5A 0.985(6) .
O5 H5B 0.923(10) .
C1 C2 1.457(3) .
C1 C4 1.485(3) .
C2 C3 1.445(3) .
C3 C4 1.467(3) .
N1 H1 1.096(5) .
N1 C5 1.334(2) .
N1 C10 1.343(3) .
N2 C7 1.330(3) .
N2 C9 1.333(3) .
C5 C6 1.490(3) .
C5 C7 1.414(3) .
C6 H6A 1.067(7) .
C6 H6B 1.062(7) .
C6 H6C 1.070(7) .
C7 C8 1.487(3) .
C8 H8AA 0.97(4) .
C8 H8AB 1.03(2) .
C8 H8AC 1.06(3) .
C8 H8BA 1.107(17) .
C8 H8BB 1.116(17) .
C8 H8BC 1.005(16) .
C9 H9 1.092(6) .
C9 C10 1.379(3) .
C10 H10 1.101(5) .

loop_
_geom_hbond_atom_site_label_D
_geom_hbond_atom_site_label_H
_geom_hbond_atom_site_label_A
_geom_hbond_distance_DH
_geom_hbond_distance_HA
_geom_hbond_distance_DA
_geom_hbond_angle_DHA
_geom_hbond_site_symmetry_A
O5 H2 O2 1.089(13) 1.457(12) 2.543(4) 173.8(5) .
O3 H3 O3 1.243(2) 1.243(2) 2.485(5) 180.00(19) 2_665
O5 H5A O4 0.985(6) 1.783(6) 2.669(4) 147.8(6) 1_565
O5 H5B O5 0.923(10) 1.631(8) 2.552(6) 175.3(10) 2_675
N1 H1 O1 1.096(5) 1.549(5) 2.640(3) 173.5(4) 2_666
